data_4081672
loop_
_publ_author_name
'Garden, Jennifer A.'
'Armstrong, David R.'
'Clegg, William'
'Garc\'ia-Alvarez, Joaquin'
'Hevia, Eva'
'Kennedy, Alan R.'
'Mulvey, Robert E.'
'Robertson, Stuart D.'
'Russo, Luca'

_publ_section_title
;
 Donor-Activated Lithiation and Sodiation of Trifluoromethylbenzene:
 Structural, Spectroscopic, and Theoretical Insights
;
_journal_issue 19
_journal_name_full Organometallics
_journal_page_first 5481
_journal_paper_doi 10.1021/om4007664
_journal_volume 32
_journal_year 2013
_chemical_formula_moiety 'C32 H54 F6 N6 Na2'
_chemical_formula_sum 'C32 H54 F6 N6 Na2'
_chemical_formula_weight 682.79
_chemical_name_systematic
; 
 ? 
;
_space_group_IT_number 11
_symmetry_cell_setting monoclinic
_symmetry_space_group_name_Hall '-P 2yb'
_symmetry_space_group_name_H-M 'P 1 21/m 1'
_atom_sites_solution_hydrogens geom
_atom_sites_solution_primary direct
_atom_sites_solution_secondary difmap
_audit_creation_method SHELXL-97
_cell_angle_alpha 90.00
_cell_angle_beta 94.259(2)
_cell_angle_gamma 90.00
_cell_formula_units_Z 2
_cell_length_a 9.3966(2)
_cell_length_b 13.8611(3)
_cell_length_c 14.2631(3)
_cell_measurement_reflns_used 8725
_cell_measurement_temperature 123(2)
_cell_measurement_theta_max 29.4392
_cell_measurement_theta_min 3.0596
_cell_volume 1852.60(7)
_computing_cell_refinement
;
CrysAlisPro, Oxford Diffraction Ltd.,
Version 1.171.34.40 (release 27-08-2010 CrysAlis171 .NET)
(compiled Aug 27 2010,11:50:40)
;
_computing_data_collection
;
CrysAlisPro, Oxford Diffraction Ltd.,
Version 1.171.34.40 (release 27-08-2010 CrysAlis171 .NET)
(compiled Aug 27 2010,11:50:40)
;
_computing_data_reduction
;
CrysAlisPro, Oxford Diffraction Ltd.,
Version 1.171.34.40 (release 27-08-2010 CrysAlis171 .NET)
(compiled Aug 27 2010,11:50:40)
;
_computing_structure_refinement 'SHELXL-97 (Sheldrick, 1997)'
_computing_structure_solution 'SHELXS-97 (Sheldrick, 1990)'
_diffrn_ambient_temperature 123(2)
_diffrn_measured_fraction_theta_full 0.994
_diffrn_measured_fraction_theta_max 0.909
_diffrn_measurement_device_type 'Oxford Diffraction Xcalibur E'
_diffrn_measurement_method 'omega scans'
_diffrn_radiation_monochromator graphite
_diffrn_radiation_source 'fine-focus sealed tube'
_diffrn_radiation_type MoK\a
_diffrn_radiation_wavelength 0.71073
_diffrn_reflns_av_R_equivalents 0.0258
_diffrn_reflns_av_sigmaI/netI 0.0270
_diffrn_reflns_limit_h_max 13
_diffrn_reflns_limit_h_min -13
_diffrn_reflns_limit_k_max 17
_diffrn_reflns_limit_k_min -19
_diffrn_reflns_limit_l_max 18
_diffrn_reflns_limit_l_min -18
_diffrn_reflns_number 18861
_diffrn_reflns_theta_full 27.50
_diffrn_reflns_theta_max 29.50
_diffrn_reflns_theta_min 3.07
_exptl_absorpt_coefficient_mu 0.114
_exptl_absorpt_correction_T_max 1.00000
_exptl_absorpt_correction_T_min 0.81694
_exptl_absorpt_correction_type multi-scan
_exptl_absorpt_process_details
;
CrysAlisPro, Oxford Diffraction Ltd.,
Version 1.171.34.40 (release 27-08-2010 CrysAlis171 .NET)
(compiled Aug 27 2010,11:50:40)
Empirical absorption correction using spherical harmonics,
 implemented in SCALE3 ABSPACK scaling algorithm.
;
_exptl_crystal_colour colourless
_exptl_crystal_density_diffrn 1.224
_exptl_crystal_density_method 'not measured'
_exptl_crystal_description block
_exptl_crystal_F_000 728
_exptl_crystal_size_max 0.30
_exptl_crystal_size_mid 0.26
_exptl_crystal_size_min 0.20
_refine_diff_density_max 0.363
_refine_diff_density_min -0.252
_refine_diff_density_rms 0.044
_refine_ls_extinction_method none
_refine_ls_goodness_of_fit_ref 1.045
_refine_ls_hydrogen_treatment constr
_refine_ls_matrix_type full
_refine_ls_number_parameters 237
_refine_ls_number_reflns 4871
_refine_ls_number_restraints 0
_refine_ls_restrained_S_all 1.045
_refine_ls_R_factor_all 0.0571
_refine_ls_R_factor_gt 0.0416
_refine_ls_shift/su_max 0.001
_refine_ls_shift/su_mean 0.000
_refine_ls_structure_factor_coef Fsqd
_refine_ls_weighting_details 'calc w=1/[\s^2^(Fo^2^)+(0.0526P)^2^+0.4916P] where P=(Fo^2^+2Fc^2^)/3'
_refine_ls_weighting_scheme calc
_refine_ls_wR_factor_gt 0.1038
_refine_ls_wR_factor_ref 0.1125
_reflns_number_gt 3827
_reflns_number_total 4871
_reflns_threshold_expression I>2\s(I)
_cod_data_source_file om4007664_si_001.cif
_cod_data_source_block srjg1003
_cod_original_sg_symbol_H-M 'P 21/m'
_cod_database_code 4081672

loop_
_symmetry_equiv_pos_as_xyz
'x, y, z'
'-x, y+1/2, -z'
'-x, -y, -z'
'x, -y-1/2, z'

loop_
_atom_site_label
_atom_site_type_symbol
_atom_site_fract_x
_atom_site_fract_y
_atom_site_fract_z
_atom_site_U_iso_or_equiv
_atom_site_adp_type
_atom_site_occupancy
_atom_site_symmetry_multiplicity
_atom_site_calc_flag
_atom_site_refinement_flags
Na1 Na 0.69490(5) 0.12881(4) 0.74465(3) 0.02207(13) Uani 1 1 d .
N1 N 0.45037(11) 0.04259(8) 0.77702(8) 0.0244(2) Uani 1 1 d .
N2 N 0.74726(10) -0.02887(8) 0.85067(7) 0.0212(2) Uani 1 1 d .
N3 N 0.82558(11) -0.00661(8) 0.64988(7) 0.0247(2) Uani 1 1 d .
C1 C 0.34305(16) 0.11631(11) 0.79371(12) 0.0382(4) Uani 1 1 d .
H1A H 0.2583 0.0853 0.8163 0.057 Uiso 1 1 calc R
H1B H 0.3166 0.1507 0.7349 0.057 Uiso 1 1 calc R
H1C H 0.3826 0.1621 0.8411 0.057 Uiso 1 1 calc R
C2 C 0.38856(15) -0.02439(11) 0.70623(11) 0.0345(3) Uani 1 1 d .
H2A H 0.3077 -0.0582 0.7310 0.052 Uiso 1 1 calc R
H2B H 0.4609 -0.0715 0.6906 0.052 Uiso 1 1 calc R
H2C H 0.3555 0.0115 0.6495 0.052 Uiso 1 1 calc R
C3 C 0.48772(14) -0.00695(10) 0.86688(9) 0.0260(3) Uani 1 1 d .
H3A H 0.4029 -0.0423 0.8858 0.031 Uiso 1 1 calc R
H3B H 0.5130 0.0421 0.9158 0.031 Uiso 1 1 calc R
C4 C 0.61044(13) -0.07717(10) 0.86313(9) 0.0247(3) Uani 1 1 d .
H4A H 0.6191 -0.1151 0.9221 0.030 Uiso 1 1 calc R
H4B H 0.5893 -0.1227 0.8105 0.030 Uiso 1 1 calc R
C5 C 0.81377(14) -0.00031(10) 0.94273(9) 0.0279(3) Uani 1 1 d .
H5A H 0.8321 -0.0579 0.9817 0.042 Uiso 1 1 calc R
H5B H 0.7496 0.0431 0.9737 0.042 Uiso 1 1 calc R
H5C H 0.9040 0.0329 0.9344 0.042 Uiso 1 1 calc R
C6 C 0.84324(14) -0.09290(10) 0.80290(9) 0.0270(3) Uani 1 1 d .
H6A H 0.8386 -0.1584 0.8301 0.032 Uiso 1 1 calc R
H6B H 0.9424 -0.0693 0.8145 0.032 Uiso 1 1 calc R
C7 C 0.80631(14) -0.09870(10) 0.69767(9) 0.0269(3) Uani 1 1 d .
H7A H 0.8673 -0.1481 0.6706 0.032 Uiso 1 1 calc R
H7B H 0.7058 -0.1196 0.6861 0.032 Uiso 1 1 calc R
C8 C 0.97787(15) 0.01179(11) 0.64174(11) 0.0329(3) Uani 1 1 d .
H8A H 1.0191 -0.0414 0.6075 0.049 Uiso 1 1 calc R
H8B H 1.0268 0.0167 0.7047 0.049 Uiso 1 1 calc R
H8C H 0.9895 0.0723 0.6076 0.049 Uiso 1 1 calc R
C9 C 0.75347(16) -0.00997(11) 0.55503(10) 0.0337(3) Uani 1 1 d .
H9A H 0.7929 -0.0629 0.5196 0.050 Uiso 1 1 calc R
H9B H 0.7683 0.0512 0.5228 0.050 Uiso 1 1 calc R
H9C H 0.6510 -0.0204 0.5595 0.050 Uiso 1 1 calc R
C10 C 0.71970(18) 0.2500 0.89726(12) 0.0209(3) Uani 1 2 d S
C11 C 0.62583(18) 0.2500 0.97026(13) 0.0227(4) Uani 1 2 d S
H11A H 0.5263 0.2500 0.9528 0.027 Uiso 1 2 calc SR
C12 C 0.6684(2) 0.2500 1.06576(13) 0.0267(4) Uani 1 2 d S
H12A H 0.5987 0.2500 1.1107 0.032 Uiso 1 2 calc SR
C13 C 0.8122(2) 0.2500 1.09544(13) 0.0304(4) Uani 1 2 d S
H13A H 0.8421 0.2500 1.1605 0.036 Uiso 1 2 calc SR
C14 C 0.9114(2) 0.2500 1.02827(13) 0.0262(4) Uani 1 2 d S
H14A H 1.0107 0.2500 1.0466 0.031 Uiso 1 2 calc SR
C15 C 0.86376(17) 0.2500 0.93386(12) 0.0191(3) Uani 1 2 d S
C16 C 0.97381(18) 0.2500 0.86339(13) 0.0242(4) Uani 1 2 d S
F1 F 1.10962(11) 0.2500 0.90086(9) 0.0374(3) Uani 1 2 d S
F2 F 0.96346(8) 0.17249(6) 0.80513(6) 0.0319(2) Uani 1 1 d .
C20 C 0.7356(2) 0.2500 0.60137(13) 0.0301(4) Uani 1 2 d S
C21 C 0.8802(2) 0.2500 0.58114(15) 0.0338(5) Uani 1 2 d S
H21A H 0.9504 0.2500 0.6326 0.041 Uiso 1 2 calc SR
C22 C 0.9272(3) 0.2500 0.48984(16) 0.0419(5) Uani 1 2 d S
H22A H 1.0264 0.2500 0.4812 0.050 Uiso 1 2 calc SR
C23 C 0.8296(3) 0.2500 0.41313(16) 0.0460(6) Uani 1 2 d S
H23A H 0.8605 0.2500 0.3512 0.055 Uiso 1 2 calc SR
C24 C 0.6859(3) 0.2500 0.42756(15) 0.0419(6) Uani 1 2 d S
H24A H 0.6167 0.2500 0.3755 0.050 Uiso 1 2 calc SR
C25 C 0.6432(2) 0.2500 0.51923(14) 0.0324(4) Uani 1 2 d S
C26 C 0.4873(3) 0.2500 0.53326(17) 0.0427(5) Uani 1 2 d S
F3 F 0.44597(12) 0.17305(9) 0.58157(9) 0.0663(3) Uani 1 1 d .
F4 F 0.40176(18) 0.2500 0.45308(11) 0.0660(5) Uani 1 2 d S

loop_
_atom_site_aniso_label
_atom_site_aniso_U_11
_atom_site_aniso_U_22
_atom_site_aniso_U_33
_atom_site_aniso_U_23
_atom_site_aniso_U_13
_atom_site_aniso_U_12
Na1 0.0272(3) 0.0183(2) 0.0205(2) 0.0005(2) 0.00034(19) -0.00134(19)
N1 0.0236(5) 0.0225(6) 0.0264(5) 0.0000(5) -0.0029(4) -0.0003(4)
N2 0.0226(5) 0.0199(5) 0.0209(5) 0.0021(4) 0.0003(4) -0.0006(4)
N3 0.0306(5) 0.0215(5) 0.0226(5) -0.0015(4) 0.0049(4) 0.0008(4)
C1 0.0360(7) 0.0304(8) 0.0467(9) -0.0052(7) -0.0072(7) 0.0085(6)
C2 0.0317(7) 0.0341(8) 0.0362(8) -0.0070(7) -0.0070(6) 0.0002(6)
C3 0.0260(6) 0.0275(7) 0.0250(6) 0.0019(5) 0.0042(5) -0.0019(5)
C4 0.0269(6) 0.0210(6) 0.0261(6) 0.0054(5) 0.0022(5) -0.0028(5)
C5 0.0335(7) 0.0279(7) 0.0213(6) 0.0045(6) -0.0044(5) -0.0015(5)
C6 0.0279(6) 0.0218(6) 0.0312(7) 0.0048(6) 0.0020(5) 0.0062(5)
C7 0.0316(6) 0.0198(6) 0.0298(7) -0.0024(5) 0.0058(5) 0.0026(5)
C8 0.0346(7) 0.0298(7) 0.0356(8) -0.0033(6) 0.0114(6) -0.0012(6)
C9 0.0446(8) 0.0322(8) 0.0241(7) -0.0053(6) 0.0024(6) 0.0004(6)
C10 0.0234(8) 0.0181(8) 0.0207(8) 0.000 -0.0006(6) 0.000
C11 0.0218(8) 0.0187(8) 0.0275(9) 0.000 0.0007(7) 0.000
C12 0.0351(9) 0.0216(9) 0.0246(9) 0.000 0.0094(8) 0.000
C13 0.0411(11) 0.0319(10) 0.0174(8) 0.000 -0.0028(8) 0.000
C14 0.0264(9) 0.0259(9) 0.0252(9) 0.000 -0.0057(7) 0.000
C15 0.0220(8) 0.0142(8) 0.0209(8) 0.000 -0.0003(6) 0.000
C16 0.0222(8) 0.0218(9) 0.0282(9) 0.000 -0.0002(7) 0.000
F1 0.0201(5) 0.0503(8) 0.0418(7) 0.000 0.0016(5) 0.000
F2 0.0369(4) 0.0273(4) 0.0326(4) -0.0076(4) 0.0105(3) 0.0007(3)
C20 0.0481(11) 0.0185(9) 0.0236(9) 0.000 0.0031(8) 0.000
C21 0.0492(12) 0.0247(10) 0.0282(10) 0.000 0.0071(9) 0.000
C22 0.0637(15) 0.0271(11) 0.0370(12) 0.000 0.0182(11) 0.000
C23 0.0867(19) 0.0290(11) 0.0246(11) 0.000 0.0183(11) 0.000
C24 0.0815(17) 0.0198(10) 0.0231(10) 0.000 -0.0059(10) 0.000
C25 0.0554(13) 0.0147(9) 0.0264(10) 0.000 -0.0016(9) 0.000
C26 0.0557(14) 0.0310(11) 0.0390(12) 0.000 -0.0124(10) 0.000
F3 0.0554(6) 0.0660(8) 0.0762(8) 0.0265(7) -0.0037(6) -0.0128(6)
F4 0.0726(11) 0.0654(11) 0.0547(10) 0.000 -0.0301(8) 0.000

loop_
_atom_type_symbol
_atom_type_description
_atom_type_scat_dispersion_real
_atom_type_scat_dispersion_imag
_atom_type_scat_source
C C 0.0033 0.0016 'International Tables Vol C Tables 4.2.6.8 and 6.1.1.4'
H H 0.0000 0.0000 'International Tables Vol C Tables 4.2.6.8 and 6.1.1.4'
N N 0.0061 0.0033 'International Tables Vol C Tables 4.2.6.8 and 6.1.1.4'
F F 0.0171 0.0103 'International Tables Vol C Tables 4.2.6.8 and 6.1.1.4'
Na Na 0.0362 0.0249 'International Tables Vol C Tables 4.2.6.8 and 6.1.1.4'

loop_
_geom_angle_atom_site_label_1
_geom_angle_atom_site_label_2
_geom_angle_atom_site_label_3
_geom_angle
_geom_angle_site_symmetry_1
_geom_angle_site_symmetry_3
N1 Na1 N3 102.01(4) . .
N1 Na1 F2 148.42(3) . .
N3 Na1 F2 82.17(3) . .
N1 Na1 N2 70.17(3) . .
N3 Na1 N2 68.90(3) . .
F2 Na1 N2 82.73(3) . .
N1 Na1 C20 125.78(5) . .
N3 Na1 C20 87.58(4) . .
F2 Na1 C20 85.41(5) . .
N2 Na1 C20 154.84(5) . .
N1 Na1 C10 99.25(4) . .
N3 Na1 C10 144.85(5) . .
F2 Na1 C10 65.38(4) . .
N2 Na1 C10 92.88(3) . .
C20 Na1 C10 102.20(4) . .
N1 Na1 Na1 116.69(3) . 4_565
N3 Na1 Na1 134.77(3) . 4_565
F2 Na1 Na1 76.92(2) . 4_565
N2 Na1 Na1 144.57(2) . 4_565
C20 Na1 Na1 51.43(3) . 4_565
C10 Na1 Na1 52.28(2) . 4_565
C2 N1 C1 108.18(11) . .
C2 N1 C3 111.23(11) . .
C1 N1 C3 107.80(11) . .
C2 N1 Na1 118.03(8) . .
C1 N1 Na1 109.15(9) . .
C3 N1 Na1 101.96(7) . .
C5 N2 C6 110.07(10) . .
C5 N2 C4 109.44(10) . .
C6 N2 C4 110.68(10) . .
C5 N2 Na1 109.45(8) . .
C6 N2 Na1 108.91(7) . .
C4 N2 Na1 108.26(7) . .
C7 N3 C8 110.09(11) . .
C7 N3 C9 109.67(11) . .
C8 N3 C9 108.59(11) . .
C7 N3 Na1 107.47(7) . .
C8 N3 Na1 114.00(8) . .
C9 N3 Na1 106.93(8) . .
N1 C1 H1A 109.5 . .
N1 C1 H1B 109.5 . .
H1A C1 H1B 109.5 . .
N1 C1 H1C 109.5 . .
H1A C1 H1C 109.5 . .
H1B C1 H1C 109.5 . .
N1 C2 H2A 109.5 . .
N1 C2 H2B 109.5 . .
H2A C2 H2B 109.5 . .
N1 C2 H2C 109.5 . .
H2A C2 H2C 109.5 . .
H2B C2 H2C 109.5 . .
N1 C3 C4 113.71(10) . .
N1 C3 H3A 108.8 . .
C4 C3 H3A 108.8 . .
N1 C3 H3B 108.8 . .
C4 C3 H3B 108.8 . .
H3A C3 H3B 107.7 . .
N2 C4 C3 112.73(11) . .
N2 C4 H4A 109.0 . .
C3 C4 H4A 109.0 . .
N2 C4 H4B 109.0 . .
C3 C4 H4B 109.0 . .
H4A C4 H4B 107.8 . .
N2 C5 H5A 109.5 . .
N2 C5 H5B 109.5 . .
H5A C5 H5B 109.5 . .
N2 C5 H5C 109.5 . .
H5A C5 H5C 109.5 . .
H5B C5 H5C 109.5 . .
N2 C6 C7 112.81(10) . .
N2 C6 H6A 109.0 . .
C7 C6 H6A 109.0 . .
N2 C6 H6B 109.0 . .
C7 C6 H6B 109.0 . .
H6A C6 H6B 107.8 . .
N3 C7 C6 112.77(11) . .
N3 C7 H7A 109.0 . .
C6 C7 H7A 109.0 . .
N3 C7 H7B 109.0 . .
C6 C7 H7B 109.0 . .
H7A C7 H7B 107.8 . .
N3 C8 H8A 109.5 . .
N3 C8 H8B 109.5 . .
H8A C8 H8B 109.5 . .
N3 C8 H8C 109.5 . .
H8A C8 H8C 109.5 . .
H8B C8 H8C 109.5 . .
N3 C9 H9A 109.5 . .
N3 C9 H9B 109.5 . .
H9A C9 H9B 109.5 . .
N3 C9 H9C 109.5 . .
H9A C9 H9C 109.5 . .
H9B C9 H9C 109.5 . .
C11 C10 C15 111.14(16) . .
C11 C10 Na1 124.27(9) . .
C15 C10 Na1 108.37(9) . .
C11 C10 Na1 124.27(8) . 4_565
C15 C10 Na1 108.37(9) . 4_565
Na1 C10 Na1 75.44(5) . 4_565
C12 C11 C10 124.86(17) . .
C12 C11 H11A 117.6 . .
C10 C11 H11A 117.6 . .
C13 C12 C11 120.14(17) . .
C13 C12 H12A 119.9 . .
C11 C12 H12A 119.9 . .
C12 C13 C14 118.68(17) . .
C12 C13 H13A 120.7 . .
C14 C13 H13A 120.7 . .
C13 C14 C15 119.05(17) . .
C13 C14 H14A 120.5 . .
C15 C14 H14A 120.5 . .
C14 C15 C10 126.13(16) . .
C14 C15 C16 117.59(15) . .
C10 C15 C16 116.29(15) . .
F1 C16 F2 105.41(10) . .
F1 C16 F2 105.41(10) . 4_565
F2 C16 F2 104.66(14) . 4_565
F1 C16 C15 114.57(15) . .
F2 C16 C15 112.96(9) . .
F2 C16 C15 112.96(9) 4_565 .
C16 F2 Na1 113.55(8) . .
C25 C20 C21 111.99(18) . .
C25 C20 Na1 121.24(10) . 4_565
C21 C20 Na1 110.39(11) . 4_565
C25 C20 Na1 121.24(10) . .
C21 C20 Na1 110.39(11) . .
Na1 C20 Na1 77.13(5) 4_565 .
C22 C21 C20 124.3(2) . .
C22 C21 H21A 117.9 . .
C20 C21 H21A 117.9 . .
C23 C22 C21 120.0(2) . .
C23 C22 H22A 120.0 . .
C21 C22 H22A 120.0 . .
C22 C23 C24 118.9(2) . .
C22 C23 H23A 120.6 . .
C24 C23 H23A 120.6 . .
C23 C24 C25 119.5(2) . .
C23 C24 H24A 120.3 . .
C25 C24 H24A 120.3 . .
C24 C25 C20 125.3(2) . .
C24 C25 C26 118.6(2) . .
C20 C25 C26 116.08(19) . .
F3 C26 F3 105.2(2) 4_565 .
F3 C26 F4 104.95(14) 4_565 .
F3 C26 F4 104.95(14) . .
F3 C26 C25 113.15(13) 4_565 .
F3 C26 C25 113.15(13) . .
F4 C26 C25 114.5(2) . .

loop_
_geom_bond_atom_site_label_1
_geom_bond_atom_site_label_2
_geom_bond_distance
_geom_bond_site_symmetry_2
Na1 N1 2.6606(11) .
Na1 N3 2.6655(12) .
Na1 F2 2.6750(9) .
Na1 N2 2.6824(12) .
Na1 C20 2.6946(15) .
Na1 C10 2.7458(15) .
Na1 Na1 3.3597(10) 4_565
N1 C2 1.4600(18) .
N1 C1 1.4675(18) .
N1 C3 1.4732(17) .
N2 C5 1.4661(16) .
N2 C6 1.4686(16) .
N2 C4 1.4720(15) .
N3 C7 1.4646(17) .
N3 C8 1.4667(17) .
N3 C9 1.4681(17) .
C1 H1A 0.9800 .
C1 H1B 0.9800 .
C1 H1C 0.9800 .
C2 H2A 0.9800 .
C2 H2B 0.9800 .
C2 H2C 0.9800 .
C3 C4 1.5130(18) .
C3 H3A 0.9900 .
C3 H3B 0.9900 .
C4 H4A 0.9900 .
C4 H4B 0.9900 .
C5 H5A 0.9800 .
C5 H5B 0.9800 .
C5 H5C 0.9800 .
C6 C7 1.5173(18) .
C6 H6A 0.9900 .
C6 H6B 0.9900 .
C7 H7A 0.9900 .
C7 H7B 0.9900 .
C8 H8A 0.9800 .
C8 H8B 0.9800 .
C8 H8C 0.9800 .
C9 H9A 0.9800 .
C9 H9B 0.9800 .
C9 H9C 0.9800 .
C10 C11 1.414(2) .
C10 C15 1.414(2) .
C10 Na1 2.7458(15) 4_565
C11 C12 1.391(3) .
C11 H11A 0.9500 .
C12 C13 1.385(3) .
C12 H12A 0.9500 .
C13 C14 1.386(3) .
C13 H13A 0.9500 .
C14 C15 1.387(2) .
C14 H14A 0.9500 .
C15 C16 1.495(2) .
C16 F1 1.346(2) .
C16 F2 1.3574(14) .
C16 F2 1.3574(14) 4_565
C20 C25 1.405(3) .
C20 C21 1.410(3) .
C20 Na1 2.6946(15) 4_565
C21 C22 1.406(3) .
C21 H21A 0.9500 .
C22 C23 1.374(4) .
C22 H22A 0.9500 .
C23 C24 1.381(4) .
C23 H23A 0.9500 .
C24 C25 1.396(3) .
C24 H24A 0.9500 .
C25 C26 1.493(3) .
C26 F3 1.3428(19) 4_565
C26 F3 1.3428(19) .
C26 F4 1.348(3) .

loop_
_geom_torsion_atom_site_label_1
_geom_torsion_atom_site_label_2
_geom_torsion_atom_site_label_3
_geom_torsion_atom_site_label_4
_geom_torsion
_geom_torsion_site_symmetry_1
_geom_torsion_site_symmetry_4
N3 Na1 N1 C2 -33.30(10) . .
F2 Na1 N1 C2 -127.89(10) . .
N2 Na1 N1 C2 -95.40(10) . .
C20 Na1 N1 C2 62.44(10) . .
C10 Na1 N1 C2 174.86(9) . .
Na1 Na1 N1 C2 122.59(9) 4_565 .
N3 Na1 N1 C1 -157.30(9) . .
F2 Na1 N1 C1 108.11(10) . .
N2 Na1 N1 C1 140.61(9) . .
C20 Na1 N1 C1 -61.55(10) . .
C10 Na1 N1 C1 50.86(9) . .
Na1 Na1 N1 C1 -1.41(9) 4_565 .
N3 Na1 N1 C3 88.85(8) . .
F2 Na1 N1 C3 -5.74(11) . .
N2 Na1 N1 C3 26.75(7) . .
C20 Na1 N1 C3 -175.41(7) . .
C10 Na1 N1 C3 -62.99(8) . .
Na1 Na1 N1 C3 -115.26(7) 4_565 .
N1 Na1 N2 C5 -116.44(8) . .
N3 Na1 N2 C5 131.46(8) . .
F2 Na1 N2 C5 47.08(8) . .
C20 Na1 N2 C5 109.59(13) . .
C10 Na1 N2 C5 -17.65(8) . .
Na1 Na1 N2 C5 -7.97(10) 4_565 .
N1 Na1 N2 C6 123.18(8) . .
N3 Na1 N2 C6 11.08(8) . .
F2 Na1 N2 C6 -73.30(8) . .
C20 Na1 N2 C6 -10.78(15) . .
C10 Na1 N2 C6 -138.02(8) . .
Na1 Na1 N2 C6 -128.35(7) 4_565 .
N1 Na1 N2 C4 2.78(7) . .
N3 Na1 N2 C4 -109.32(8) . .
F2 Na1 N2 C4 166.30(8) . .
C20 Na1 N2 C4 -131.19(12) . .
C10 Na1 N2 C4 101.57(8) . .
Na1 Na1 N2 C4 111.25(8) 4_565 .
N1 Na1 N3 C7 -43.84(9) . .
F2 Na1 N3 C7 104.36(8) . .
N2 Na1 N3 C7 19.17(8) . .
C20 Na1 N3 C7 -169.95(9) . .
C10 Na1 N3 C7 82.14(10) . .
Na1 Na1 N3 C7 167.09(7) 4_565 .
N1 Na1 N3 C8 -166.14(9) . .
F2 Na1 N3 C8 -17.94(9) . .
N2 Na1 N3 C8 -103.13(9) . .
C20 Na1 N3 C8 67.76(10) . .
C10 Na1 N3 C8 -40.15(12) . .
Na1 Na1 N3 C8 44.80(10) 4_565 .
N1 Na1 N3 C9 73.85(9) . .
F2 Na1 N3 C9 -137.95(8) . .
N2 Na1 N3 C9 136.86(9) . .
C20 Na1 N3 C9 -52.26(9) . .
C10 Na1 N3 C9 -160.17(8) . .
Na1 Na1 N3 C9 -75.22(9) 4_565 .
C2 N1 C3 C4 68.41(14) . .
C1 N1 C3 C4 -173.14(11) . .
Na1 N1 C3 C4 -58.29(11) . .
C5 N2 C4 C3 86.13(13) . .
C6 N2 C4 C3 -152.39(11) . .
Na1 N2 C4 C3 -33.10(12) . .
N1 C3 C4 N2 67.84(14) . .
C5 N2 C6 C7 -160.90(11) . .
C4 N2 C6 C7 78.00(13) . .
Na1 N2 C6 C7 -40.90(12) . .
C8 N3 C7 C6 75.51(13) . .
C9 N3 C7 C6 -165.07(11) . .
Na1 N3 C7 C6 -49.18(12) . .
N2 C6 C7 N3 64.98(14) . .
N1 Na1 C10 C11 5.10(11) . .
N3 Na1 C10 C11 -121.59(12) . .
F2 Na1 C10 C11 -145.93(11) . .
N2 Na1 C10 C11 -65.28(11) . .
C20 Na1 C10 C11 134.98(11) . .
Na1 Na1 C10 C11 121.80(12) 4_565 .
N1 Na1 C10 C15 138.41(8) . .
N3 Na1 C10 C15 11.73(12) . .
F2 Na1 C10 C15 -12.61(7) . .
N2 Na1 C10 C15 68.04(8) . .
C20 Na1 C10 C15 -91.70(9) . .
Na1 Na1 C10 C15 -104.88(9) 4_565 .
N1 Na1 C10 Na1 -116.70(4) . 4_565
N3 Na1 C10 Na1 116.61(6) . 4_565
F2 Na1 C10 Na1 92.28(4) . 4_565
N2 Na1 C10 Na1 172.92(3) . 4_565
C20 Na1 C10 Na1 13.18(6) . 4_565
C15 C10 C11 C12 0.000(1) . .
Na1 C10 C11 C12 132.24(8) . .
Na1 C10 C11 C12 -132.24(8) 4_565 .
C10 C11 C12 C13 0.000(1) . .
C11 C12 C13 C14 0.000(1) . .
C12 C13 C14 C15 0.000(1) . .
C13 C14 C15 C10 0.0 . .
C13 C14 C15 C16 180.0 . .
C11 C10 C15 C14 0.0 . .
Na1 C10 C15 C14 -139.86(4) . .
Na1 C10 C15 C14 139.86(4) 4_565 .
C11 C10 C15 C16 180.0 . .
Na1 C10 C15 C16 40.14(4) . .
Na1 C10 C15 C16 -40.14(4) 4_565 .
C14 C15 C16 F1 0.0 . .
C10 C15 C16 F1 180.0 . .
C14 C15 C16 F2 120.73(11) . .
C10 C15 C16 F2 -59.27(11) . .
C14 C15 C16 F2 -120.73(11) . 4_565
C10 C15 C16 F2 59.27(11) . 4_565
F1 C16 F2 Na1 168.32(8) . .
F2 C16 F2 Na1 -80.76(12) 4_565 .
C15 C16 F2 Na1 42.51(14) . .
N1 Na1 F2 C16 -81.91(11) . .
N3 Na1 F2 C16 177.88(9) . .
N2 Na1 F2 C16 -112.54(9) . .
C20 Na1 F2 C16 89.69(9) . .
C10 Na1 F2 C16 -15.98(8) . .
Na1 Na1 F2 C16 38.26(8) 4_565 .
N1 Na1 C20 C25 -21.25(14) . .
N3 Na1 C20 C25 81.82(12) . .
F2 Na1 C20 C25 164.16(12) . .
N2 Na1 C20 C25 102.17(17) . .
C10 Na1 C20 C25 -132.27(12) . .
Na1 Na1 C20 C25 -118.92(14) 4_565 .
N1 Na1 C20 C21 -155.09(9) . .
N3 Na1 C20 C21 -52.02(9) . .
F2 Na1 C20 C21 30.32(9) . .
N2 Na1 C20 C21 -31.67(17) . .
C10 Na1 C20 C21 93.89(10) . .
Na1 Na1 C20 C21 107.24(11) 4_565 .
N1 Na1 C20 Na1 97.67(5) . 4_565
N3 Na1 C20 Na1 -159.26(4) . 4_565
F2 Na1 C20 Na1 -76.92(4) . 4_565
N2 Na1 C20 Na1 -138.90(8) . 4_565
C10 Na1 C20 Na1 -13.34(6) . 4_565
C25 C20 C21 C22 0.0 . .
Na1 C20 C21 C22 -138.31(5) 4_565 .
Na1 C20 C21 C22 138.31(5) . .
C20 C21 C22 C23 0.0 . .
C21 C22 C23 C24 0.0 . .
C22 C23 C24 C25 0.0 . .
C23 C24 C25 C20 0.0 . .
C23 C24 C25 C26 180.0 . .
C21 C20 C25 C24 0.0 . .
Na1 C20 C25 C24 133.18(8) 4_565 .
Na1 C20 C25 C24 -133.18(8) . .
C21 C20 C25 C26 180.0 . .
Na1 C20 C25 C26 -46.82(8) 4_565 .
Na1 C20 C25 C26 46.82(8) . .
C24 C25 C26 F3 -120.25(15) . 4_565
C20 C25 C26 F3 59.75(15) . 4_565
C24 C25 C26 F3 120.25(15) . .
C20 C25 C26 F3 -59.75(15) . .
C24 C25 C26 F4 0.0 . .
C20 C25 C26 F4 180.0 . .
